data_7051385
loop_
_publ_author_name
'Stradiotto, Mark'
'Brook, Michael A.'
'McGlinchey, Michael J.'

_publ_section_title
;
The Molecular Dynamics and cycloaddition chemistry of
tris(1-indenyl)allylsilane:  Generation of the first
crystallographically-characterized tris(benzonorbornyl)silane
;
_journal_name_full 'New Journal of Chemistry'
_journal_paper_doi 10.1039/a806739b
_journal_year 1999
_chemical_formula_sum 'C48 H26 N12 Si'
_chemical_formula_weight 798.90
_space_group_IT_number 14
_symmetry_cell_setting monoclinic
_symmetry_space_group_name_Hall '-P 2ybc'
_symmetry_space_group_name_H-M 'P 1 21/c 1'
_cell_angle_alpha 90.00
_cell_angle_beta 102.9790(10)
_cell_angle_gamma 90.00
_cell_formula_units_Z 4
_cell_length_a 13.9562(3)
_cell_length_b 15.0799(4)
_cell_length_c 23.1845(2)
_cell_measurement_temperature 300(2)
_cell_volume 4754.7(2)
_diffrn_ambient_temperature 300(2)
_exptl_crystal_density_diffrn 1.116
_refine_ls_R_factor_obs 0.0777
_refine_ls_wR_factor_obs 0.2053
_cod_depositor_comments
;
The following automatic conversions were performed:
'_symmetry_cell_setting' value 'Monoclinic' changed to 'monoclinic'
according to '/home/saulius/struct/CIF-dictionaries/cif_core.dic'
dictionary named 'cif_core.dic' version 2.4.1 from 2010-06-29.

Automatic conversion script
Id: cif_fix_enum 1527 2010-12-29 10:47:43Z saulius 
;
_cod_original_sg_symbol_H-M 'P 21/c'
_cod_database_code 7051385

loop_
_symmetry_equiv_pos_as_xyz
'x, y, z'
'-x, y+1/2, -z+1/2'
'-x, -y, -z'
'x, -y-1/2, z-1/2'

loop_
_atom_site_aniso_label
_atom_site_aniso_U_11
_atom_site_aniso_U_22
_atom_site_aniso_U_33
_atom_site_aniso_U_23
_atom_site_aniso_U_13
_atom_site_aniso_U_12
Si1 0.0348(13) 0.0333(13) 0.0369(13) 0.0022(10) 0.0088(10) 0.0001(10)
N3A 0.070(6) 0.081(6) 0.068(6) 0.005(4) 0.004(5) -0.006(5)
N3B 0.101(7) 0.101(7) 0.069(6) 0.013(5) 0.035(5) 0.000(5)
N2A 0.085(6) 0.052(5) 0.094(6) -0.004(4) 0.024(5) -0.002(5)
N2B 0.081(6) 0.085(6) 0.109(7) -0.009(5) 0.037(6) 0.031(5)
N23A 0.050(5) 0.089(6) 0.067(5) 0.023(4) 0.009(4) 0.008(4)
N23B 0.073(6) 0.139(8) 0.045(5) 0.013(5) 0.018(5) -0.012(5)
N22A 0.071(6) 0.067(5) 0.065(5) 0.003(4) 0.016(5) 0.018(4)
N22B 0.073(6) 0.091(6) 0.096(7) 0.036(5) 0.028(5) -0.013(5)
N43A 0.130(8) 0.107(7) 0.090(7) 0.015(6) 0.055(7) 0.036(6)
N43B 0.081(6) 0.041(5) 0.112(7) 0.017(5) 0.035(5) 0.019(4)
N42A 0.049(5) 0.076(6) 0.132(8) 0.037(5) 0.015(5) -0.003(4)
N42B 0.071(6) 0.082(6) 0.080(6) 0.002(5) -0.008(5) 0.023(5)
C1 0.042(5) 0.045(5) 0.038(5) 0.002(4) 0.009(4) 0.004(4)
C6 0.030(6) 0.058(6) 0.049(5) -0.002(5) 0.004(4) 0.002(4)
C5 0.034(5) 0.050(5) 0.051(5) -0.006(5) 0.021(4) -0.008(4)
C4 0.049(6) 0.034(5) 0.040(5) 0.002(4) 0.019(4) -0.001(4)
C3 0.044(5) 0.048(5) 0.036(5) 0.003(4) 0.019(4) 0.001(4)
C3A 0.061(7) 0.054(6) 0.037(5) 0.002(4) 0.021(5) 0.000(5)
C3B 0.061(6) 0.059(6) 0.053(6) 0.006(5) 0.018(5) 0.003(4)
C2 0.040(5) 0.033(5) 0.046(5) 0.000(4) 0.019(4) -0.002(4)
C2A 0.068(7) 0.038(6) 0.061(6) -0.005(5) 0.016(5) -0.001(5)
C2B 0.061(7) 0.052(6) 0.067(6) -0.004(5) 0.026(5) 0.023(5)
C7 0.026(4) 0.036(4) 0.045(5) 0.006(4) 0.008(4) 0.004(3)
C8 0.053(7) 0.086(7) 0.087(8) -0.004(6) 0.012(6) 0.009(6)
C9 0.041(7) 0.120(10) 0.121(10) -0.017(8) 0.002(6) -0.014(7)
C10 0.074(9) 0.091(9) 0.122(10) -0.014(8) 0.044(8) -0.031(7)
C11 0.047(7) 0.078(7) 0.081(7) -0.010(5) 0.025(6) -0.015(5)
C21 0.034(5) 0.043(5) 0.033(4) 0.002(4) 0.003(4) -0.010(4)
C26 0.029(5) 0.052(5) 0.043(5) 0.016(4) 0.009(4) 0.004(4)
C25 0.039(5) 0.053(5) 0.029(5) 0.006(4) 0.009(4) 0.004(4)
C24 0.035(5) 0.053(5) 0.035(5) 0.002(4) 0.007(4) -0.002(4)
C23 0.032(5) 0.057(5) 0.032(5) 0.013(4) 0.009(4) 0.003(4)
C23A 0.055(7) 0.055(6) 0.034(5) 0.013(4) 0.007(5) 0.005(5)
C23B 0.044(6) 0.087(7) 0.042(6) 0.015(5) 0.007(5) -0.001(4)
C22 0.037(5) 0.047(5) 0.045(5) 0.008(4) 0.015(4) -0.004(4)
C22A 0.048(6) 0.045(5) 0.046(6) 0.014(4) 0.003(5) 0.013(4)
C22B 0.052(6) 0.047(6) 0.058(6) 0.010(5) 0.011(5) -0.006(5)
C27 0.033(4) 0.036(4) 0.027(4) -0.002(3) 0.006(3) 0.002(3)
C28 0.047(6) 0.069(6) 0.059(6) 0.006(5) 0.004(5) -0.003(5)
C29 0.047(6) 0.105(8) 0.069(7) 0.020(6) 0.019(6) 0.012(6)
C30 0.058(8) 0.129(9) 0.063(7) 0.004(7) 0.033(6) 0.030(7)
C31 0.060(7) 0.089(7) 0.040(5) -0.004(5) 0.019(5) 0.024(5)
C41 0.039(5) 0.024(4) 0.060(6) -0.003(4) -0.002(4) 0.006(4)
C46 0.045(5) 0.040(5) 0.048(6) 0.011(5) 0.009(4) 0.016(4)
C45 0.041(5) 0.034(5) 0.061(6) 0.008(5) 0.023(5) 0.002(4)
C44 0.036(5) 0.033(5) 0.061(6) -0.005(4) 0.004(4) 0.004(4)
C43 0.050(5) 0.034(5) 0.053(6) 0.002(4) 0.017(4) 0.008(4)
C43A 0.069(7) 0.062(7) 0.077(8) 0.003(6) 0.029(6) 0.018(5)
C43B 0.058(6) 0.042(6) 0.064(6) -0.009(5) 0.021(5) 0.015(5)
C42 0.037(5) 0.036(5) 0.054(5) 0.015(4) 0.001(4) 0.007(4)
C42A 0.044(6) 0.050(6) 0.079(7) 0.014(5) 0.010(5) 0.012(5)
C42B 0.044(6) 0.046(6) 0.082(8) 0.002(5) 0.015(6) 0.001(4)
C47 0.033(5) 0.031(4) 0.048(5) 0.006(4) 0.007(4) 0.005(3)
C48 0.052(6) 0.077(7) 0.065(8) 0.002(6) 0.013(5) 0.026(5)
C49 0.086(8) 0.096(9) 0.080(8) 0.045(8) 0.051(7) 0.043(7)
C50 0.061(7) 0.065(8) 0.128(12) 0.030(8) 0.045(7) 0.010(6)
C51 0.060(6) 0.055(7) 0.084(8) 0.017(5) 0.027(6) 0.010(5)

loop_
_atom_site_label
_atom_site_type_symbol
_atom_site_fract_x
_atom_site_fract_y
_atom_site_fract_z
_atom_site_U_iso_or_equiv
_atom_site_thermal_displace_type
_atom_site_occupancy
_atom_site_calc_flag
_atom_site_refinement_flags
_atom_site_disorder_group
Si1 Si 0.23195(14) 0.74385(12) 0.17528(9) 0.0349(7) Uani 1 d . .
N3A N 0.3831(7) 0.8593(5) 0.3898(3) 0.074(2) Uani 1 d . .
N3B N 0.0986(7) 0.8116(6) 0.4225(4) 0.088(3) Uani 1 d . .
N2A N 0.2856(6) 1.0493(5) 0.3026(4) 0.076(2) Uani 1 d . .
N2B N -0.0046(7) 0.9896(5) 0.3155(4) 0.089(3) Uani 1 d . .
N23A N -0.0404(6) 0.8958(5) 0.0238(3) 0.069(2) Uani 1 d . .
N23B N 0.1623(6) 0.9154(6) -0.0872(4) 0.085(3) Uani 1 d . .
N22A N 0.0915(6) 1.0566(5) 0.1242(3) 0.067(2) Uani 1 d . .
N22B N 0.3055(6) 1.0779(6) 0.0152(4) 0.085(3) Uani 1 d . .
N43A N 0.5069(8) 0.5851(6) 0.0831(5) 0.104(3) Uani 1 d . .
N43B N 0.5413(6) 0.4273(5) 0.2405(4) 0.076(2) Uani 1 d . .
N42A N 0.6254(6) 0.7722(5) 0.1773(4) 0.086(3) Uani 1 d . .
N42B N 0.6531(6) 0.6112(5) 0.3287(4) 0.081(3) Uani 1 d . .
C1 C 0.1392(5) 0.8802(5) 0.2354(3) 0.041(2) Uani 1 d . .
H1A H 0.1376(5) 0.9214(5) 0.2025(3) 0.050 Uiso 1 calc R .
C6 C 0.0495(6) 0.8251(5) 0.2308(4) 0.047(2) Uani 1 d . .
C5 C 0.0766(5) 0.7548(5) 0.2685(3) 0.043(2) Uani 1 d . .
C4 C 0.1829(5) 0.7632(5) 0.2945(3) 0.040(2) Uani 1 d . .
H4A H 0.2164(5) 0.7079(5) 0.3094(3) 0.048 Uiso 1 calc R .
C3 C 0.1956(6) 0.8416(5) 0.3405(3) 0.041(2) Uani 1 d . .
C3A C 0.3009(7) 0.8525(5) 0.3698(4) 0.049(2) Uani 1 d . .
C3B C 0.1410(7) 0.8272(5) 0.3862(4) 0.057(2) Uani 1 d . .
C2 C 0.1568(5) 0.9243(4) 0.2986(3) 0.038(2) Uani 1 d . .
C2A C 0.2292(7) 0.9938(6) 0.3032(4) 0.055(2) Uani 1 d . .
C2B C 0.0674(7) 0.9621(5) 0.3093(4) 0.058(2) Uani 1 d . .
C7 C 0.2207(5) 0.8088(4) 0.2438(3) 0.036(2) Uani 1 d . .
H7A H 0.2841(5) 0.8370(4) 0.2607(3) 0.043 Uiso 1 calc R .
C8 C -0.0459(7) 0.8377(7) 0.2011(4) 0.076(3) Uani 1 d . .
H8A H -0.0641(7) 0.8854(7) 0.1755(4) 0.092 Uiso 1 calc R .
C9 C -0.1146(7) 0.7759(9) 0.2110(6) 0.097(4) Uani 1 d . .
H9A H -0.1800(7) 0.7810(9) 0.1910(6) 0.116 Uiso 1 calc R .
C10 C -0.0860(9) 0.7068(8) 0.2507(6) 0.092(3) Uani 1 d . .
H10A H -0.1333(9) 0.6671(8) 0.2574(6) 0.111 Uiso 1 calc R .
C11 C 0.0089(7) 0.6952(6) 0.2799(4) 0.067(3) Uani 1 d . .
H11A H 0.0272(7) 0.6489(6) 0.3066(4) 0.080 Uiso 1 calc R .
C21 C 0.2720(5) 0.9123(4) 0.1150(3) 0.037(2) Uani 1 d . .
H21A H 0.2982(5) 0.9408(4) 0.1533(3) 0.045 Uiso 1 calc R .
C26 C 0.3473(6) 0.8741(5) 0.0852(3) 0.041(2) Uani 1 d . .
C25 C 0.2997(5) 0.8110(5) 0.0453(3) 0.040(2) Uani 1 d . .
C24 C 0.1940(5) 0.8102(5) 0.0503(3) 0.041(2) Uani 1 d . .
H24A H 0.1570(5) 0.7563(5) 0.0359(3) 0.049 Uiso 1 calc R .
C23 C 0.1470(5) 0.8995(5) 0.0221(3) 0.040(2) Uani 1 d . .
C23A C 0.0410(7) 0.8988(5) 0.0220(3) 0.048(2) Uani 1 d . .
C23B C 0.1555(6) 0.9103(6) -0.0401(4) 0.058(2) Uani 1 d . .
C22 C 0.2039(5) 0.9725(5) 0.0670(3) 0.042(2) Uani 1 d . .
C22A C 0.1396(6) 1.0230(5) 0.0967(4) 0.047(2) Uani 1 d . .
C22B C 0.2605(6) 1.0336(5) 0.0381(4) 0.052(2) Uani 1 d . .
C27 C 0.2030(5) 0.8317(4) 0.1165(3) 0.032(2) Uani 1 d . .
H27A H 0.1395(5) 0.8568(4) 0.1193(3) 0.039 Uiso 1 calc R .
C28 C 0.4444(6) 0.8948(6) 0.0901(4) 0.060(2) Uani 1 d . .
H28A H 0.4757(6) 0.9375(6) 0.1167(4) 0.071 Uiso 1 calc R .
C29 C 0.4942(7) 0.8492(7) 0.0534(5) 0.073(3) Uani 1 d . .
H29A H 0.5599(7) 0.8621(7) 0.0552(5) 0.087 Uiso 1 calc R .
C30 C 0.4478(8) 0.7852(8) 0.0145(5) 0.080(3) Uani 1 d . .
H30A H 0.4826(8) 0.7548(8) -0.0091(5) 0.096 Uiso 1 calc R .
C31 C 0.3503(7) 0.7663(6) 0.0107(4) 0.062(2) Uani 1 d . .
H31A H 0.3190(7) 0.7231(6) -0.0154(4) 0.074 Uiso 1 calc R .
C41 C 0.4364(5) 0.7080(5) 0.2444(3) 0.043(2) Uani 1 d . .
H41A H 0.4462(5) 0.7690(5) 0.2591(3) 0.052 Uiso 1 calc R .
C46 C 0.3986(6) 0.6439(5) 0.2838(4) 0.045(2) Uani 1 d . .
C45 C 0.3523(5) 0.5758(5) 0.2486(4) 0.044(2) Uani 1 d . .
C44 C 0.3674(5) 0.5937(4) 0.1878(4) 0.045(2) Uani 1 d . .
H44A H 0.3223(5) 0.5625(4) 0.1557(4) 0.054 Uiso 1 calc R .
C43 C 0.4806(5) 0.5785(5) 0.1906(3) 0.045(2) Uani 1 d . .
C43A C 0.4979(7) 0.5823(6) 0.1305(5) 0.068(3) Uani 1 d . .
C43B C 0.5154(6) 0.4921(6) 0.2175(4) 0.054(2) Uani 1 d . .
C42 C 0.5303(5) 0.6609(5) 0.2304(3) 0.044(2) Uani 1 d . .
C42A C 0.5840(6) 0.7224(6) 0.1991(4) 0.059(2) Uani 1 d . .
C42B C 0.6004(7) 0.6324(5) 0.2859(5) 0.057(2) Uani 1 d . .
C47 C 0.3612(5) 0.6961(4) 0.1849(3) 0.038(2) Uani 1 d . .
H47A H 0.3902(5) 0.7173(4) 0.1527(3) 0.045 Uiso 1 calc R .
C48 C 0.4078(6) 0.6431(6) 0.3453(4) 0.065(3) Uani 1 d . .
H48A H 0.4398(6) 0.6883(6) 0.3695(4) 0.078 Uiso 1 calc R .
C49 C 0.3663(8) 0.5707(9) 0.3680(5) 0.082(3) Uani 1 d . .
H49A H 0.3705(8) 0.5674(9) 0.4086(5) 0.099 Uiso 1 calc R .
C50 C 0.3193(7) 0.5042(7) 0.3321(7) 0.081(3) Uani 1 d . .
H50A H 0.2909(7) 0.4576(7) 0.3486(7) 0.097 Uiso 1 calc R .
C51 C 0.3136(6) 0.5052(6) 0.2719(5) 0.065(3) Uani 1 d . .
H51A H 0.2840(6) 0.4588(6) 0.2479(5) 0.078 Uiso 1 calc R .
C60A C 0.1384(15) 0.6497(15) 0.1522(10) 0.025(7) Uiso 0.57(2) d P 1
H60A H 0.1514(15) 0.6048(15) 0.1830(10) 0.030 Uiso 0.57(2) calc PR 1
H60B H 0.0734(15) 0.6734(15) 0.1511(10) 0.030 Uiso 0.57(2) calc PR 1
C61A C 0.1359(15) 0.6089(12) 0.0996(9) 0.094(7) Uiso 0.57(2) d P 1
H61A H 0.1913(15) 0.5807(12) 0.0924(9) 0.112 Uiso 0.57(2) calc PR 1
C62A C 0.0568(26) 0.6105(21) 0.0609(14) 0.170(12) Uiso 0.57(2) d P 1
H62A H 0.0020(26) 0.6390(21) 0.0686(14) 0.204 Uiso 0.57(2) calc PR 1
H62B H 0.0531(26) 0.5832(21) 0.0245(14) 0.204 Uiso 0.57(2) calc PR 1
C60B C 0.1419(31) 0.6635(28) 0.1578(22) 0.091(21) Uiso 0.43(2) d P 2
H60C H 0.1709(31) 0.6149(28) 0.1402(22) 0.109 Uiso 0.43(2) calc PR 2
H60D H 0.1312(31) 0.6417(28) 0.1952(22) 0.109 Uiso 0.43(2) calc PR 2
C61B C 0.0412(15) 0.6781(13) 0.1187(9) 0.068(8) Uiso 0.43(2) d P 2
H61B H -0.0014(15) 0.7070(13) 0.1380(9) 0.081 Uiso 0.43(2) calc PR 2
C62B C 0.0007(19) 0.6593(16) 0.0641(11) 0.078(8) Uiso 0.43(2) d P 2
H62C H 0.0368(19) 0.6302(16) 0.0406(11) 0.094 Uiso 0.43(2) calc PR 2
H62D H -0.0644(19) 0.6748(16) 0.0484(11) 0.094 Uiso 0.43(2) calc PR 2

loop_
_geom_bond_atom_site_label_1
_geom_bond_atom_site_label_2
_geom_bond_distance
_geom_bond_site_symmetry_2
_geom_bond_publ_flag
Si1 C60B 1.73(4) . ?
Si1 C27 1.878(7) . ?
Si1 C7 1.903(7) . ?
Si1 C47 1.908(7) . ?
Si1 C60A 1.92(2) . ?
N3A C3A 1.141(10) . ?
N3B C3B 1.155(10) . ?
N2A C2A 1.151(10) . ?
N2B C2B 1.125(10) . ?
N23A C23A 1.146(9) . ?
N23B C23B 1.120(10) . ?
N22A C22A 1.142(10) . ?
N22B C22B 1.128(9) . ?
N43A C43A 1.133(11) . ?
N43B C43B 1.133(10) . ?
N42A C42A 1.132(10) . ?
N42B C42B 1.140(10) . ?
C1 C6 1.485(10) . ?
C1 C7 1.546(9) . ?
C1 C2 1.577(10) . ?
C6 C8 1.368(11) . ?
C6 C5 1.372(10) . ?
C5 C11 1.372(11) . ?
C5 C4 1.477(10) . ?
C4 C7 1.552(9) . ?
C4 C3 1.575(10) . ?
C3 C3B 1.455(12) . ?
C3 C3A 1.484(12) . ?
C3 C2 1.599(10) . ?
C2 C2B 1.443(12) . ?
C2 C2A 1.444(12) . ?
C8 C9 1.393(14) . ?
C9 C10 1.388(15) . ?
C10 C11 1.356(13) . ?
C21 C26 1.496(10) . ?
C21 C27 1.555(9) . ?
C21 C22 1.579(10) . ?
C26 C28 1.370(11) . ?
C26 C25 1.389(10) . ?
C25 C31 1.360(10) . ?
C25 C24 1.506(10) . ?
C24 C27 1.546(9) . ?
C24 C23 1.574(10) . ?
C23 C23A 1.479(12) . ?
C23 C23B 1.482(12) . ?
C23 C22 1.598(10) . ?
C22 C22A 1.462(12) . ?
C22 C22B 1.469(12) . ?
C28 C29 1.396(12) . ?
C29 C30 1.378(13) . ?
C30 C31 1.373(12) . ?
C41 C46 1.503(10) . ?
C41 C47 1.545(10) . ?
C41 C42 1.587(10) . ?
C46 C45 1.378(10) . ?
C46 C48 1.403(11) . ?
C45 C51 1.360(11) . ?
C45 C44 1.497(10) . ?
C44 C47 1.548(9) . ?
C44 C43 1.584(10) . ?
C43 C43A 1.467(13) . ?
C43 C43B 1.479(12) . ?
C43 C42 1.610(10) . ?
C42 C42A 1.481(12) . ?
C42 C42B 1.493(13) . ?
C48 C49 1.394(13) . ?
C49 C50 1.373(14) . ?
C50 C51 1.380(13) . ?
C60A C61A 1.36(3) . ?
C61A C62A 1.26(3) . ?
C60B C61B 1.51(5) . ?
C61B C62B 1.30(3) . ?
